data_4342280
loop_
_publ_author_name
'Lui, Melanie W.'
'Merten, Christian'
'Ferguson, Michael J.'
'McDonald, Robert'
'Xu, Yunjie'
'Rivard, Eric'

_publ_section_title
;
 Contrasting reactivities of silicon and germanium complexes supported by
 an N-heterocyclic guanidine ligand.
;
_journal_issue 4
_journal_name_full 'Inorganic chemistry'
_journal_page_first 2040
_journal_page_last 2049
_journal_paper_doi 10.1021/ic5029838
_journal_volume 54
_journal_year 2015
_chemical_formula_moiety 'C54 H72 Cl2 Ge N6, C6 H5 F'
_chemical_formula_sum 'C60 H77 Cl2 F Ge N6'
_chemical_formula_weight 1044.76
_chemical_name_systematic
; 
 ? 
;
_space_group_crystal_system monoclinic
_space_group_IT_number 14
_space_group_name_Hall '-P 2ybc'
_space_group_name_H-M_alt 'P 1 21/c 1'
_symmetry_space_group_name_Hall '-P 2ybc'
_symmetry_space_group_name_H-M 'P 1 21/c 1'
_atom_sites_solution_hydrogens geom
_audit_creation_method SHELXL-2013
_cell_angle_alpha 90
_cell_angle_beta 110.8290(5)
_cell_angle_gamma 90
_cell_formula_units_Z 4
_cell_length_a 19.1837(3)
_cell_length_b 12.5630(2)
_cell_length_c 25.6436(4)
_cell_measurement_reflns_used 9824
_cell_measurement_temperature 173(2)
_cell_measurement_theta_max 72.18
_cell_measurement_theta_min 3.69
_cell_volume 5776.33(16)
_computing_cell_refinement 'Bruker SAINT'
_computing_data_collection 'Bruker APEX2'
_computing_data_reduction 'Bruker SAINT'
_computing_molecular_graphics 'Bruker SHELXTL'
_computing_publication_material 'Bruker SHELXTL'
_computing_structure_refinement 'SHELXL-2013 (Sheldrick, 2013)'
_computing_structure_solution 'SHELXT-2013 (Sheldrick, 2013)'
_diffrn_ambient_temperature 173(2)
_diffrn_measured_fraction_theta_full 1.000
_diffrn_measured_fraction_theta_max 0.996
_diffrn_measurement_device_type 'Bruker APEX-II CCD'
_diffrn_measurement_method '\f and \w scans'
_diffrn_radiation_type CuK\a
_diffrn_radiation_wavelength 1.54178
_diffrn_reflns_av_R_equivalents 0.0173
_diffrn_reflns_av_unetI/netI 0.0284
_diffrn_reflns_Laue_measured_fraction_full 1.000
_diffrn_reflns_Laue_measured_fraction_max 0.996
_diffrn_reflns_limit_h_max 23
_diffrn_reflns_limit_h_min -23
_diffrn_reflns_limit_k_max 15
_diffrn_reflns_limit_k_min -15
_diffrn_reflns_limit_l_max 31
_diffrn_reflns_limit_l_min -31
_diffrn_reflns_number 39308
_diffrn_reflns_point_group_measured_fraction_full 1.000
_diffrn_reflns_point_group_measured_fraction_max 0.996
_diffrn_reflns_theta_full 67.679
_diffrn_reflns_theta_max 72.980
_diffrn_reflns_theta_min 2.464
_exptl_absorpt_coefficient_mu 1.915
_exptl_absorpt_correction_T_max 0.7984
_exptl_absorpt_correction_T_min 0.6342
_exptl_absorpt_correction_type integration
_exptl_absorpt_process_details 'SADABS (Sheldrick, 2008)'
_exptl_crystal_colour colourless
_exptl_crystal_density_diffrn 1.201
_exptl_crystal_description prism
_exptl_crystal_F_000 2216
_exptl_crystal_size_max 0.334
_exptl_crystal_size_mid 0.254
_exptl_crystal_size_min 0.156
_refine_diff_density_max 0.610
_refine_diff_density_min -0.734
_refine_diff_density_rms 0.046
_refine_ls_extinction_method none
_refine_ls_goodness_of_fit_ref 1.058
_refine_ls_hydrogen_treatment constr
_refine_ls_matrix_type full
_refine_ls_number_parameters 600
_refine_ls_number_reflns 11507
_refine_ls_number_restraints 0
_refine_ls_restrained_S_all 1.058
_refine_ls_R_factor_all 0.0397
_refine_ls_R_factor_gt 0.0373
_refine_ls_shift/su_max 0.001
_refine_ls_shift/su_mean 0.000
_refine_ls_structure_factor_coef Fsqd
_refine_ls_weighting_details 'w=1/[\s^2^(Fo^2^)+(0.0466P)^2^+3.3122P] where P=(Fo^2^+2Fc^2^)/3'
_refine_ls_weighting_scheme calc
_refine_ls_wR_factor_gt 0.1029
_refine_ls_wR_factor_ref 0.1056
_reflns_Friedel_coverage 0.000
_reflns_number_gt 10800
_reflns_number_total 11507
_reflns_threshold_expression 'I > 2\s(I)'
_cod_data_source_file ic5029838_si_002.cif
_cod_data_source_block riv1452
_cod_depositor_comments 'Adding full bibliography for 4342273--4342281.cif.'
_cod_database_code 4342280
_shelx_space_group_comment
; 
The symmetry employed for this shelxl refinement is uniquely defined 
by the following loop, which should always be used as a source of 
symmetry information in preference to the above space-group names. 
They are only intended as comments. 
;
_shelx_estimated_absorpt_t_min 0.567
_shelx_estimated_absorpt_t_max 0.754
_shelxl_version_number 2013-4

loop_
_space_group_symop_operation_xyz
'x, y, z'
'-x, y+1/2, -z+1/2'
'-x, -y, -z'
'x, -y-1/2, z-1/2'

loop_
_atom_site_label
_atom_site_type_symbol
_atom_site_fract_x
_atom_site_fract_y
_atom_site_fract_z
_atom_site_U_iso_or_equiv
_atom_site_adp_type
_atom_site_occupancy
_atom_site_site_symmetry_order
_atom_site_calc_flag
_atom_site_refinement_flags_posn
_atom_site_refinement_flags_adp
_atom_site_refinement_flags_occupancy
_atom_site_disorder_assembly
_atom_site_disorder_group
Ge Ge 0.21482(2) 0.25327(2) 0.07710(2) 0.02943(7) Uani 1 1 d . . . . .
Cl1 Cl 0.11764(2) 0.15233(4) 0.06560(2) 0.04300(11) Uani 1 1 d . . . . .
Cl2 Cl 0.15968(3) 0.38893(4) 0.02562(2) 0.04471(11) Uani 1 1 d . . . . .
N1 N 0.25831(8) 0.26804(12) 0.14969(6) 0.0341(3) Uani 1 1 d . . . . .
N2 N 0.25270(8) 0.24186(12) 0.23905(6) 0.0321(3) Uani 1 1 d . . . . .
N3 N 0.19508(8) 0.38362(12) 0.19518(6) 0.0319(3) Uani 1 1 d . . . . .
N4 N 0.28457(8) 0.21247(13) 0.05213(6) 0.0341(3) Uani 1 1 d . . . . .
N5 N 0.25475(7) 0.10409(11) -0.03148(6) 0.0307(3) Uani 1 1 d . . . . .
N6 N 0.34045(8) 0.22595(13) -0.01567(6) 0.0370(3) Uani 1 1 d . . . . .
C1 C 0.23471(8) 0.29587(14) 0.18884(6) 0.0290(3) Uani 1 1 d . . . . .
C2 C 0.22570(10) 0.29667(16) 0.27508(7) 0.0398(4) Uani 1 1 d . . . . .
H2 H 0.2314 0.2762 0.3120 0.048 Uiso 1 1 calc R U . . .
C3 C 0.19041(11) 0.38333(16) 0.24834(7) 0.0400(4) Uani 1 1 d . . . . .
H3 H 0.1664 0.4355 0.2629 0.048 Uiso 1 1 calc R U . . .
C4 C 0.28926(8) 0.18435(13) 0.00542(6) 0.0287(3) Uani 1 1 d . . . . .
C5 C 0.28589(10) 0.09481(17) -0.07262(7) 0.0408(4) Uani 1 1 d . . . . .
H5 H 0.2721 0.0448 -0.1023 0.049 Uiso 1 1 calc R U . . .
C6 C 0.33885(11) 0.16932(18) -0.06261(8) 0.0475(5) Uani 1 1 d . . . . .
H6 H 0.3698 0.1814 -0.0838 0.057 Uiso 1 1 calc R U . . .
C11 C 0.29582(9) 0.14571(15) 0.25147(7) 0.0337(3) Uani 1 1 d . . . . .
C12 C 0.37364(10) 0.15382(17) 0.27575(8) 0.0421(4) Uani 1 1 d . . . . .
C13 C 0.41418(11) 0.05923(19) 0.28684(9) 0.0515(5) Uani 1 1 d . . . . .
H13 H 0.4670 0.0621 0.3029 0.062 Uiso 1 1 calc R U . . .
C14 C 0.37943(12) -0.03799(19) 0.27508(9) 0.0530(5) Uani 1 1 d . . . . .
H14 H 0.4083 -0.1014 0.2831 0.064 Uiso 1 1 calc R U . . .
C15 C 0.30238(12) -0.04385(17) 0.25156(8) 0.0484(5) Uani 1 1 d . . . . .
H15 H 0.2788 -0.1115 0.2439 0.058 Uiso 1 1 calc R U . . .
C16 C 0.25918(10) 0.04794(16) 0.23898(7) 0.0395(4) Uani 1 1 d . . . . .
C17 C 0.41274(11) 0.26057(19) 0.28839(11) 0.0552(6) Uani 1 1 d . . . . .
H17 H 0.3745 0.3157 0.2869 0.066 Uiso 1 1 calc R U . . .
C18 C 0.44613(14) 0.2893(3) 0.24424(13) 0.0753(8) Uani 1 1 d . . . . .
H18A H 0.4070 0.2874 0.2072 0.090 Uiso 1 1 calc R U . . .
H18B H 0.4852 0.2379 0.2457 0.090 Uiso 1 1 calc R U . . .
H18C H 0.4676 0.3609 0.2516 0.090 Uiso 1 1 calc R U . . .
C19 C 0.47312(14) 0.2637(2) 0.34727(12) 0.0695(7) Uani 1 1 d . . . . .
H19A H 0.4506 0.2457 0.3750 0.083 Uiso 1 1 calc R U . . .
H19B H 0.4947 0.3353 0.3548 0.083 Uiso 1 1 calc R U . . .
H19C H 0.5124 0.2121 0.3495 0.083 Uiso 1 1 calc R U . . .
C20 C 0.17440(11) 0.04103(18) 0.21297(9) 0.0482(5) Uani 1 1 d . . . . .
H20 H 0.1559 0.1100 0.1935 0.058 Uiso 1 1 calc R U . . .
C21 C 0.14834(13) -0.0476(2) 0.16976(10) 0.0607(6) Uani 1 1 d . . . . .
H21A H 0.0937 -0.0485 0.1541 0.073 Uiso 1 1 calc R U . . .
H21B H 0.1666 -0.1162 0.1876 0.073 Uiso 1 1 calc R U . . .
H21C H 0.1680 -0.0351 0.1399 0.073 Uiso 1 1 calc R U . . .
C22 C 0.13974(13) 0.0270(3) 0.25781(12) 0.0719(7) Uani 1 1 d . . . . .
H22A H 0.1558 0.0853 0.2848 0.086 Uiso 1 1 calc R U . . .
H22B H 0.1560 -0.0411 0.2770 0.086 Uiso 1 1 calc R U . . .
H22C H 0.0852 0.0276 0.2403 0.086 Uiso 1 1 calc R U . . .
C31 C 0.17103(9) 0.47146(14) 0.15697(7) 0.0325(3) Uani 1 1 d . . . . .
C32 C 0.22466(10) 0.54277(16) 0.15242(8) 0.0393(4) Uani 1 1 d . . . . .
C33 C 0.19910(12) 0.63003(17) 0.11757(10) 0.0509(5) Uani 1 1 d . . . . .
H33 H 0.2340 0.6804 0.1139 0.061 Uiso 1 1 calc R U . . .
C34 C 0.12376(12) 0.64513(18) 0.08811(10) 0.0541(5) Uani 1 1 d . . . . .
H34 H 0.1074 0.7060 0.0650 0.065 Uiso 1 1 calc R U . . .
C35 C 0.07252(11) 0.57210(16) 0.09231(9) 0.0437(4) Uani 1 1 d . . . . .
H35 H 0.0211 0.5824 0.0713 0.052 Uiso 1 1 calc R U . . .
C36 C 0.09464(9) 0.48351(14) 0.12676(7) 0.0340(3) Uani 1 1 d . . . . .
C37 C 0.30811(10) 0.52759(18) 0.18277(9) 0.0468(5) Uani 1 1 d . . . . .
H37 H 0.3153 0.4600 0.2046 0.056 Uiso 1 1 calc R U . . .
C38 C 0.34870(12) 0.5159(2) 0.14173(10) 0.0614(6) Uani 1 1 d . . . . .
H38A H 0.3264 0.4576 0.1158 0.074 Uiso 1 1 calc R U . . .
H38B H 0.4015 0.5003 0.1622 0.074 Uiso 1 1 calc R U . . .
H38C H 0.3444 0.5823 0.1208 0.074 Uiso 1 1 calc R U . . .
C39 C 0.34258(16) 0.6171(3) 0.22364(14) 0.0889(10) Uani 1 1 d . . . . .
H39A H 0.3168 0.6229 0.2504 0.107 Uiso 1 1 calc R U . . .
H39B H 0.3377 0.6843 0.2032 0.107 Uiso 1 1 calc R U . . .
H39C H 0.3955 0.6019 0.2437 0.107 Uiso 1 1 calc R U . . .
C40 C 0.03587(9) 0.40533(14) 0.13010(8) 0.0364(4) Uani 1 1 d . . . . .
H40 H 0.0620 0.3399 0.1497 0.044 Uiso 1 1 calc R U . . .
C41 C -0.01731(11) 0.37272(18) 0.07212(9) 0.0477(5) Uani 1 1 d . . . . .
H41A H 0.0113 0.3419 0.0509 0.057 Uiso 1 1 calc R U . . .
H41B H -0.0445 0.4355 0.0525 0.057 Uiso 1 1 calc R U . . .
H41C H -0.0529 0.3199 0.0758 0.057 Uiso 1 1 calc R U . . .
C42 C -0.00797(12) 0.45246(18) 0.16429(10) 0.0519(5) Uani 1 1 d . . . . .
H42A H 0.0267 0.4722 0.2014 0.062 Uiso 1 1 calc R U . . .
H42B H -0.0435 0.3995 0.1679 0.062 Uiso 1 1 calc R U . . .
H42C H -0.0351 0.5158 0.1453 0.062 Uiso 1 1 calc R U . . .
C51 C 0.19846(9) 0.03556(13) -0.02518(7) 0.0310(3) Uani 1 1 d . . . . .
C52 C 0.12388(9) 0.05550(14) -0.05790(7) 0.0350(4) Uani 1 1 d . . . . .
C53 C 0.07027(10) -0.01231(16) -0.05125(8) 0.0403(4) Uani 1 1 d . . . . .
H53 H 0.0192 -0.0017 -0.0732 0.048 Uiso 1 1 calc R U . . .
C54 C 0.09014(11) -0.09476(16) -0.01321(8) 0.0438(4) Uani 1 1 d . . . . .
H54 H 0.0527 -0.1397 -0.0089 0.053 Uiso 1 1 calc R U . . .
C55 C 0.16444(11) -0.11220(16) 0.01870(8) 0.0443(4) Uani 1 1 d . . . . .
H55 H 0.1774 -0.1694 0.0446 0.053 Uiso 1 1 calc R U . . .
C56 C 0.22049(10) -0.04742(14) 0.01343(7) 0.0368(4) Uani 1 1 d . . . . .
C57 C 0.10214(11) 0.14713(16) -0.09900(9) 0.0448(4) Uani 1 1 d . . . . .
H57 H 0.1466 0.1947 -0.0907 0.054 Uiso 1 1 calc R U . . .
C58 C 0.03841(12) 0.21348(18) -0.09369(9) 0.0515(5) Uani 1 1 d . . . . .
H58A H 0.0523 0.2400 -0.0554 0.062 Uiso 1 1 calc R U . . .
H58B H -0.0064 0.1693 -0.1027 0.062 Uiso 1 1 calc R U . . .
H58C H 0.0284 0.2738 -0.1196 0.062 Uiso 1 1 calc R U . . .
C59 C 0.08219(15) 0.1064(2) -0.15884(9) 0.0637(6) Uani 1 1 d . . . . .
H59A H 0.1240 0.0651 -0.1618 0.076 Uiso 1 1 calc R U . . .
H59B H 0.0720 0.1670 -0.1845 0.076 Uiso 1 1 calc R U . . .
H59C H 0.0378 0.0610 -0.1685 0.076 Uiso 1 1 calc R U . . .
C60 C 0.30178(10) -0.06922(16) 0.04843(8) 0.0442(4) Uani 1 1 d . . . . .
H60 H 0.3330 -0.0145 0.0387 0.053 Uiso 1 1 calc R U . . .
C61 C 0.31593(13) -0.0598(2) 0.11070(9) 0.0580(6) Uani 1 1 d . . . . .
H61A H 0.3006 0.0109 0.1187 0.070 Uiso 1 1 calc R U . . .
H61B H 0.3692 -0.0699 0.1319 0.070 Uiso 1 1 calc R U . . .
H61C H 0.2871 -0.1143 0.1215 0.070 Uiso 1 1 calc R U . . .
C62 C 0.32545(13) -0.1790(2) 0.03464(10) 0.0584(6) Uani 1 1 d . . . . .
H62A H 0.3169 -0.1829 -0.0053 0.070 Uiso 1 1 calc R U . . .
H62B H 0.2961 -0.2342 0.0444 0.070 Uiso 1 1 calc R U . . .
H62C H 0.3785 -0.1902 0.0561 0.070 Uiso 1 1 calc R U . . .
C71 C 0.39169(10) 0.30926(18) 0.01195(7) 0.0431(4) Uani 1 1 d . . . . .
C72 C 0.37014(12) 0.41490(18) -0.00140(8) 0.0478(5) Uani 1 1 d . . . . .
C73 C 0.42069(15) 0.4937(2) 0.02750(9) 0.0622(7) Uani 1 1 d . . . . .
H73 H 0.4081 0.5666 0.0196 0.075 Uiso 1 1 calc R U . . .
C74 C 0.48826(16) 0.4669(3) 0.06713(10) 0.0740(9) Uani 1 1 d . . . . .
H74 H 0.5218 0.5216 0.0864 0.089 Uiso 1 1 calc R U . . .
C75 C 0.50788(14) 0.3626(3) 0.07916(10) 0.0711(8) Uani 1 1 d . . . . .
H75 H 0.5551 0.3460 0.1065 0.085 Uiso 1 1 calc R U . . .
C76 C 0.45989(12) 0.2796(2) 0.05204(9) 0.0549(6) Uani 1 1 d . . . . .
C77 C 0.29651(13) 0.44321(19) -0.04610(9) 0.0538(5) Uani 1 1 d . . . . .
H77 H 0.2601 0.3859 -0.0466 0.065 Uiso 1 1 calc R U . . .
C78 C 0.26377(19) 0.5487(2) -0.03617(13) 0.0751(8) Uani 1 1 d . . . . .
H78A H 0.2163 0.5617 -0.0666 0.090 Uiso 1 1 calc R U . . .
H78B H 0.2986 0.6065 -0.0349 0.090 Uiso 1 1 calc R U . . .
H78C H 0.2554 0.5455 -0.0007 0.090 Uiso 1 1 calc R U . . .
C79 C 0.30452(17) 0.4442(3) -0.10330(10) 0.0805(9) Uani 1 1 d . . . . .
H79A H 0.3254 0.3762 -0.1094 0.097 Uiso 1 1 calc R U . . .
H79B H 0.3379 0.5023 -0.1048 0.097 Uiso 1 1 calc R U . . .
H79C H 0.2554 0.4548 -0.1323 0.097 Uiso 1 1 calc R U . . .
C80 C 0.48068(13) 0.1648(3) 0.06635(11) 0.0693(7) Uani 1 1 d . . . . .
H80 H 0.4380 0.1210 0.0420 0.083 Uiso 1 1 calc R U . . .
C81 C 0.4889(3) 0.1405(4) 0.12646(15) 0.1198(15) Uani 1 1 d . . . . .
H81A H 0.4435 0.1623 0.1328 0.144 Uiso 1 1 calc R U . . .
H81B H 0.5317 0.1796 0.1519 0.144 Uiso 1 1 calc R U . . .
H81C H 0.4968 0.0639 0.1334 0.144 Uiso 1 1 calc R U . . .
C82 C 0.5486(2) 0.1328(4) 0.0524(3) 0.146(2) Uani 1 1 d . . . . .
H82A H 0.5399 0.1500 0.0133 0.176 Uiso 1 1 calc R U . . .
H82B H 0.5571 0.0561 0.0583 0.176 Uiso 1 1 calc R U . . .
H82C H 0.5924 0.1717 0.0766 0.176 Uiso 1 1 calc R U . . .
F1SA F 0.2673(3) 0.6950(4) 0.3716(2) 0.1588(17) Uiso 0.65 1 d . . P A 1
C1SA C 0.20213(13) 0.6920(4) 0.33861(15) 0.0909(15) Uiso 0.65 1 d G . P A 1
C2SA C 0.1486(2) 0.6838(3) 0.36336(9) 0.0657(16) Uiso 0.65 1 d G . P A 1
H2SA H 0.1634 0.6817 0.4029 0.079 Uiso 0.65 1 calc R U P A 1
C3SA C 0.07343(17) 0.6788(3) 0.33033(13) 0.0683(11) Uiso 0.65 1 d G . P A 1
H3SA H 0.0368 0.6732 0.3473 0.082 Uiso 0.65 1 calc R U P A 1
C4SA C 0.05180(14) 0.6820(3) 0.27255(12) 0.0707(11) Uiso 0.65 1 d G . P A 1
H4SA H 0.0004 0.6785 0.2500 0.085 Uiso 0.65 1 calc R U P A 1
C5SA C 0.1053(2) 0.6901(3) 0.24780(9) 0.0628(9) Uiso 0.65 1 d G . P A 1
H5SA H 0.0906 0.6923 0.2083 0.075 Uiso 0.65 1 calc R U P A 1
C6SA C 0.18050(19) 0.6952(3) 0.28082(16) 0.0794(12) Uiso 0.65 1 d G . P A 1
H6SA H 0.2171 0.7008 0.2639 0.095 Uiso 0.65 1 calc R U P A 1
F1SB F 0.0176(7) 0.6741(9) 0.3228(5) 0.191(4) Uiso 0.35 1 d . . P B 2
C1SB C 0.0723(3) 0.6823(7) 0.3122(3) 0.111(4) Uiso 0.35 1 d G . P B 2
C2SB C 0.0826(3) 0.6817(6) 0.2612(2) 0.071(2) Uiso 0.35 1 d G . P B 2
H2SB H 0.0407 0.6774 0.2275 0.085 Uiso 0.35 1 calc R U P B 2
C3SB C 0.1542(4) 0.6875(5) 0.2596(2) 0.0655(18) Uiso 0.35 1 d G . P B 2
H3SB H 0.1612 0.6871 0.2248 0.079 Uiso 0.35 1 calc R U P B 2
C4SB C 0.2154(3) 0.6938(6) 0.3090(3) 0.084(2) Uiso 0.35 1 d G . P B 2
H4SB H 0.2643 0.6977 0.3079 0.100 Uiso 0.35 1 calc R U P B 2
C5SB C 0.2051(3) 0.6944(7) 0.3600(2) 0.086(3) Uiso 0.35 1 d G . P B 2
H5SB H 0.2470 0.6987 0.3937 0.103 Uiso 0.35 1 calc R U P B 2
C6SB C 0.1335(5) 0.6886(7) 0.3616(2) 0.077(4) Uiso 0.35 1 d G . P B 2
H6SB H 0.1265 0.6890 0.3964 0.092 Uiso 0.35 1 calc R U P B 2

loop_
_atom_site_aniso_label
_atom_site_aniso_U_11
_atom_site_aniso_U_22
_atom_site_aniso_U_33
_atom_site_aniso_U_23
_atom_site_aniso_U_13
_atom_site_aniso_U_12
Ge 0.02658(11) 0.03809(12) 0.02469(10) 0.00011(7) 0.01042(8) -0.00119(7)
Cl1 0.0312(2) 0.0566(3) 0.0434(2) -0.00254(19) 0.01598(17) -0.01021(18)
Cl2 0.0479(2) 0.0499(3) 0.0341(2) 0.00902(18) 0.01185(18) 0.00879(19)
N1 0.0286(7) 0.0483(8) 0.0259(7) 0.0005(6) 0.0101(6) 0.0041(6)
N2 0.0276(7) 0.0433(8) 0.0253(7) 0.0035(5) 0.0093(5) 0.0042(6)
N3 0.0308(7) 0.0389(7) 0.0272(6) 0.0016(6) 0.0120(5) 0.0026(6)
N4 0.0271(7) 0.0477(8) 0.0289(7) -0.0054(6) 0.0116(5) -0.0045(6)
N5 0.0283(6) 0.0365(7) 0.0277(6) -0.0025(5) 0.0106(5) -0.0035(5)
N6 0.0331(7) 0.0507(9) 0.0311(7) -0.0072(6) 0.0164(6) -0.0136(6)
C1 0.0211(7) 0.0394(8) 0.0249(7) 0.0000(6) 0.0062(6) -0.0012(6)
C2 0.0421(9) 0.0534(11) 0.0271(8) 0.0034(8) 0.0161(7) 0.0074(8)
C3 0.0440(10) 0.0498(10) 0.0307(8) 0.0004(7) 0.0189(7) 0.0074(8)
C4 0.0229(7) 0.0362(8) 0.0269(7) 0.0011(6) 0.0087(6) -0.0008(6)
C5 0.0414(10) 0.0515(11) 0.0337(9) -0.0098(8) 0.0185(8) -0.0068(8)
C6 0.0458(10) 0.0673(13) 0.0383(10) -0.0143(9) 0.0260(8) -0.0172(9)
C11 0.0293(8) 0.0456(9) 0.0259(7) 0.0051(7) 0.0091(6) 0.0060(7)
C12 0.0297(8) 0.0553(11) 0.0401(9) 0.0031(8) 0.0108(7) 0.0044(8)
C13 0.0316(9) 0.0664(14) 0.0524(12) 0.0061(10) 0.0099(8) 0.0133(9)
C14 0.0499(12) 0.0553(12) 0.0490(11) 0.0086(10) 0.0117(9) 0.0205(10)
C15 0.0505(11) 0.0460(11) 0.0431(10) 0.0051(8) 0.0097(9) 0.0060(9)
C16 0.0356(9) 0.0485(10) 0.0302(8) 0.0053(7) 0.0064(7) 0.0022(8)
C17 0.0289(9) 0.0603(13) 0.0717(15) -0.0008(11) 0.0121(10) -0.0008(8)
C18 0.0474(13) 0.088(2) 0.0856(19) 0.0205(16) 0.0183(13) -0.0105(13)
C19 0.0451(13) 0.0816(18) 0.0718(17) -0.0153(14) 0.0084(12) -0.0056(12)
C20 0.0354(10) 0.0515(11) 0.0472(11) 0.0064(9) 0.0020(8) -0.0023(8)
C21 0.0538(13) 0.0622(14) 0.0531(12) 0.0017(11) 0.0029(10) -0.0145(11)
C22 0.0375(11) 0.107(2) 0.0693(16) -0.0079(15) 0.0164(11) -0.0079(13)
C31 0.0322(8) 0.0352(8) 0.0311(8) 0.0012(7) 0.0124(6) 0.0014(7)
C32 0.0341(9) 0.0439(10) 0.0407(9) 0.0013(8) 0.0142(7) -0.0028(7)
C33 0.0423(10) 0.0465(11) 0.0654(13) 0.0123(10) 0.0209(10) -0.0069(9)
C34 0.0463(11) 0.0453(11) 0.0693(14) 0.0226(10) 0.0189(10) 0.0040(9)
C35 0.0345(9) 0.0433(10) 0.0522(11) 0.0100(8) 0.0141(8) 0.0042(8)
C36 0.0318(8) 0.0353(8) 0.0359(8) 0.0009(7) 0.0134(7) 0.0009(7)
C37 0.0322(9) 0.0570(12) 0.0475(11) 0.0035(9) 0.0097(8) -0.0076(8)
C38 0.0357(10) 0.0861(17) 0.0636(14) 0.0063(13) 0.0193(10) -0.0065(11)
C39 0.0516(15) 0.110(3) 0.090(2) -0.0373(19) 0.0065(14) -0.0158(15)
C40 0.0312(8) 0.0357(9) 0.0429(9) 0.0016(7) 0.0139(7) 0.0000(7)
C41 0.0356(9) 0.0536(11) 0.0502(11) -0.0039(9) 0.0105(8) -0.0057(8)
C42 0.0516(12) 0.0491(11) 0.0674(14) -0.0071(10) 0.0364(11) -0.0080(9)
C51 0.0294(8) 0.0331(8) 0.0297(8) -0.0026(6) 0.0095(6) -0.0044(6)
C52 0.0317(8) 0.0375(9) 0.0331(8) 0.0005(7) 0.0081(7) -0.0026(7)
C53 0.0293(8) 0.0455(10) 0.0410(9) -0.0007(8) 0.0063(7) -0.0072(7)
C54 0.0375(9) 0.0459(10) 0.0458(10) 0.0014(8) 0.0121(8) -0.0134(8)
C55 0.0428(10) 0.0417(10) 0.0440(10) 0.0103(8) 0.0100(8) -0.0074(8)
C56 0.0333(8) 0.0381(9) 0.0353(8) 0.0018(7) 0.0079(7) -0.0029(7)
C57 0.0345(9) 0.0461(10) 0.0474(10) 0.0119(8) 0.0065(8) -0.0018(8)
C58 0.0497(11) 0.0474(11) 0.0456(11) 0.0003(9) 0.0023(9) 0.0087(9)
C59 0.0713(15) 0.0793(17) 0.0449(12) 0.0213(11) 0.0259(11) 0.0224(13)
C60 0.0343(9) 0.0467(10) 0.0450(10) 0.0117(8) 0.0058(8) 0.0007(8)
C61 0.0485(12) 0.0664(14) 0.0445(11) 0.0022(10) -0.0014(9) 0.0064(10)
C62 0.0499(12) 0.0641(14) 0.0582(13) 0.0061(11) 0.0155(10) 0.0120(11)
C71 0.0383(9) 0.0642(13) 0.0317(8) -0.0097(8) 0.0184(7) -0.0230(9)
C72 0.0538(11) 0.0595(12) 0.0364(9) -0.0110(9) 0.0240(9) -0.0267(10)
C73 0.0753(16) 0.0705(15) 0.0471(12) -0.0174(11) 0.0294(11) -0.0410(13)
C74 0.0718(16) 0.105(2) 0.0472(12) -0.0234(14) 0.0233(12) -0.0572(16)
C75 0.0492(13) 0.118(2) 0.0413(12) -0.0086(13) 0.0097(10) -0.0385(15)
C76 0.0393(10) 0.0883(17) 0.0378(10) -0.0040(11) 0.0145(8) -0.0200(11)
C77 0.0574(13) 0.0536(12) 0.0520(12) -0.0056(10) 0.0216(10) -0.0181(10)
C78 0.097(2) 0.0509(14) 0.0799(18) 0.0051(13) 0.0339(16) -0.0061(14)
C79 0.0715(17) 0.122(3) 0.0417(12) -0.0049(14) 0.0121(12) -0.0089(17)
C80 0.0397(11) 0.098(2) 0.0626(15) 0.0015(14) 0.0093(10) -0.0020(12)
C81 0.155(4) 0.114(3) 0.072(2) 0.028(2) 0.018(2) 0.014(3)
C82 0.084(3) 0.151(4) 0.229(6) -0.008(4) 0.088(3) 0.014(3)

loop_
_atom_type_symbol
_atom_type_description
_atom_type_scat_dispersion_real
_atom_type_scat_dispersion_imag
_atom_type_scat_source
C C 0.0181 0.0091 'International Tables Vol C Tables 4.2.6.8 and 6.1.1.4'
H H 0.0000 0.0000 'International Tables Vol C Tables 4.2.6.8 and 6.1.1.4'
N N 0.0311 0.0180 'International Tables Vol C Tables 4.2.6.8 and 6.1.1.4'
F F 0.0727 0.0534 'International Tables Vol C Tables 4.2.6.8 and 6.1.1.4'
Cl Cl 0.3639 0.7018 'International Tables Vol C Tables 4.2.6.8 and 6.1.1.4'
Ge Ge -1.0885 0.8855 'International Tables Vol C Tables 4.2.6.8 and 6.1.1.4'

loop_
_geom_angle_atom_site_label_1
_geom_angle_atom_site_label_2
_geom_angle_atom_site_label_3
_geom_angle
N4 Ge N1 106.33(7)
N4 Ge Cl2 106.01(5)
N1 Ge Cl2 120.19(5)
N4 Ge Cl1 120.41(5)
N1 Ge Cl1 105.36(5)
Cl2 Ge Cl1 99.47(2)
C1 N1 Ge 133.48(12)
C1 N2 C2 110.25(14)
C1 N2 C11 123.49(14)
C2 N2 C11 126.22(14)
C1 N3 C3 109.98(14)
C1 N3 C31 126.06(13)
C3 N3 C31 123.37(14)
C4 N4 Ge 137.56(12)
C4 N5 C5 110.54(14)
C4 N5 C51 123.92(13)
C5 N5 C51 125.39(14)
C4 N6 C6 110.23(14)
C4 N6 C71 122.63(14)
C6 N6 C71 126.88(15)
N1 C1 N3 132.02(15)
N1 C1 N2 123.43(15)
N3 C1 N2 104.29(13)
C3 C2 N2 107.64(15)
C2 C3 N3 107.83(16)
N4 C4 N5 131.74(15)
N4 C4 N6 123.87(15)
N5 C4 N6 104.04(13)
C6 C5 N5 107.32(16)
C5 C6 N6 107.82(16)
C16 C11 C12 122.42(17)
C16 C11 N2 119.14(15)
C12 C11 N2 118.44(17)
C13 C12 C11 117.24(19)
C13 C12 C17 120.91(17)
C11 C12 C17 121.84(18)
C14 C13 C12 121.46(18)
C13 C14 C15 120.16(19)
C14 C15 C16 120.9(2)
C15 C16 C11 117.86(17)
C15 C16 C20 120.63(18)
C11 C16 C20 121.50(17)
C12 C17 C18 110.9(2)
C12 C17 C19 112.0(2)
C18 C17 C19 110.6(2)
C21 C20 C16 112.49(19)
C21 C20 C22 110.1(2)
C16 C20 C22 111.03(17)
C32 C31 C36 122.67(16)
C32 C31 N3 118.72(15)
C36 C31 N3 118.59(15)
C33 C32 C31 117.19(17)
C33 C32 C37 119.61(17)
C31 C32 C37 123.19(17)
C34 C33 C32 121.33(18)
C35 C34 C33 120.11(19)
C34 C35 C36 121.21(18)
C35 C36 C31 117.44(16)
C35 C36 C40 119.21(16)
C31 C36 C40 123.35(15)
C39 C37 C38 110.1(2)
C39 C37 C32 112.4(2)
C38 C37 C32 111.21(17)
C36 C40 C41 111.70(15)
C36 C40 C42 110.56(15)
C41 C40 C42 110.32(16)
C56 C51 C52 123.09(15)
C56 C51 N5 118.56(14)
C52 C51 N5 118.35(15)
C53 C52 C51 117.34(16)
C53 C52 C57 121.16(16)
C51 C52 C57 121.51(15)
C54 C53 C52 121.02(17)
C53 C54 C55 120.24(17)
C54 C55 C56 121.19(17)
C55 C56 C51 117.12(16)
C55 C56 C60 120.13(16)
C51 C56 C60 122.75(16)
C52 C57 C58 112.60(17)
C52 C57 C59 110.61(18)
C58 C57 C59 110.44(17)
C56 C60 C61 111.51(17)
C56 C60 C62 110.58(17)
C61 C60 C62 110.76(18)
C72 C71 C76 123.53(19)
C72 C71 N6 118.70(18)
C76 C71 N6 117.7(2)
C71 C72 C73 117.0(2)
C71 C72 C77 121.67(17)
C73 C72 C77 121.3(2)
C74 C73 C72 120.8(3)
C75 C74 C73 120.8(2)
C74 C75 C76 121.4(2)
C71 C76 C75 116.4(3)
C71 C76 C80 122.2(2)
C75 C76 C80 121.4(2)
C72 C77 C78 114.0(2)
C72 C77 C79 110.1(2)
C78 C77 C79 109.9(2)
C76 C80 C82 111.7(3)
C76 C80 C81 111.2(3)
C82 C80 C81 113.2(3)
F1SA C1SA C2SA 114.9(4)
F1SA C1SA C6SA 125.1(4)
C2SA C1SA C6SA 120.0
C3SA C2SA C1SA 120.0
C4SA C3SA C2SA 120.0
C3SA C4SA C5SA 120.0
C6SA C5SA C4SA 120.0
C5SA C6SA C1SA 120.0
F1SB C1SB C2SB 130.7(9)
F1SB C1SB C6SB 109.2(9)
C2SB C1SB C6SB 120.0
C3SB C2SB C1SB 120.0
C2SB C3SB C4SB 120.0
C3SB C4SB C5SB 120.0
C6SB C5SB C4SB 120.0
C5SB C6SB C1SB 120.0

loop_
_geom_bond_atom_site_label_1
_geom_bond_atom_site_label_2
_geom_bond_distance
Ge N4 1.7528(14)
Ge N1 1.7582(14)
Ge Cl2 2.1847(5)
Ge Cl1 2.1862(5)
N1 C1 1.288(2)
N2 C1 1.386(2)
N2 C2 1.391(2)
N2 C11 1.434(2)
N3 C1 1.381(2)
N3 C3 1.398(2)
N3 C31 1.439(2)
N4 C4 1.283(2)
N5 C4 1.380(2)
N5 C5 1.390(2)
N5 C51 1.434(2)
N6 C4 1.381(2)
N6 C6 1.389(2)
N6 C71 1.438(2)
C2 C3 1.336(3)
C5 C6 1.337(3)
C11 C16 1.395(3)
C11 C12 1.402(2)
C12 C13 1.393(3)
C12 C17 1.514(3)
C13 C14 1.373(3)
C14 C15 1.386(3)
C15 C16 1.389(3)
C16 C20 1.525(3)
C17 C18 1.529(4)
C17 C19 1.542(3)
C20 C21 1.524(3)
C20 C22 1.529(3)
C31 C32 1.400(2)
C31 C36 1.401(2)
C32 C33 1.389(3)
C32 C37 1.523(2)
C33 C34 1.385(3)
C34 C35 1.377(3)
C35 C36 1.390(3)
C36 C40 1.521(2)
C37 C39 1.519(3)
C37 C38 1.523(3)
C40 C41 1.530(3)
C40 C42 1.533(3)
C51 C56 1.396(2)
C51 C52 1.400(2)
C52 C53 1.392(2)
C52 C57 1.516(2)
C53 C54 1.380(3)
C54 C55 1.385(3)
C55 C56 1.393(3)
C56 C60 1.522(2)
C57 C58 1.525(3)
C57 C59 1.531(3)
C60 C61 1.526(3)
C60 C62 1.532(3)
C71 C72 1.396(3)
C71 C76 1.397(3)
C72 C73 1.399(3)
C72 C77 1.511(3)
C73 C74 1.374(4)
C74 C75 1.369(5)
C75 C76 1.401(3)
C76 C80 1.506(4)
C77 C78 1.526(4)
C77 C79 1.528(3)
C80 C82 1.522(4)
C80 C81 1.523(4)
F1SA C1SA 1.236(5)
C1SA C2SA 1.3900
C1SA C6SA 1.3900
C2SA C3SA 1.3900
C3SA C4SA 1.3900
C4SA C5SA 1.3900
C5SA C6SA 1.3900
F1SB C1SB 1.178(12)
C1SB C2SB 1.3900
C1SB C6SB 1.3900
C2SB C3SB 1.3900
C3SB C4SB 1.3900
C4SB C5SB 1.3900
C5SB C6SB 1.3900

loop_
_geom_torsion_atom_site_label_1
_geom_torsion_atom_site_label_2
_geom_torsion_atom_site_label_3
_geom_torsion_atom_site_label_4
_geom_torsion
N4 Ge N1 C1 179.98(18)
Cl2 Ge N1 C1 59.78(19)
Cl1 Ge N1 C1 -51.15(19)
N1 Ge N4 C4 176.15(19)
Cl2 Ge N4 C4 -54.9(2)
Cl1 Ge N4 C4 56.7(2)
Ge N1 C1 N3 -52.9(3)
Ge N1 C1 N2 133.97(16)
C3 N3 C1 N1 -173.15(18)
C31 N3 C1 N1 -1.7(3)
C3 N3 C1 N2 0.97(18)
C31 N3 C1 N2 172.44(15)
C2 N2 C1 N1 173.76(16)
C11 N2 C1 N1 -3.8(3)
C2 N2 C1 N3 -1.01(18)
C11 N2 C1 N3 -178.60(14)
C1 N2 C2 C3 0.7(2)
C11 N2 C2 C3 178.20(17)
N2 C2 C3 N3 -0.1(2)
C1 N3 C3 C2 -0.6(2)
C31 N3 C3 C2 -172.33(16)
Ge N4 C4 N5 -57.6(3)
Ge N4 C4 N6 130.31(18)
C5 N5 C4 N4 -171.19(19)
C51 N5 C4 N4 4.6(3)
C5 N5 C4 N6 2.04(19)
C51 N5 C4 N6 177.82(15)
C6 N6 C4 N4 171.51(18)
C71 N6 C4 N4 -2.9(3)
C6 N6 C4 N5 -2.4(2)
C71 N6 C4 N5 -176.87(17)
C4 N5 C5 C6 -0.9(2)
C51 N5 C5 C6 -176.64(17)
N5 C5 C6 N6 -0.6(2)
C4 N6 C6 C5 1.9(2)
C71 N6 C6 C5 176.10(19)
C1 N2 C11 C16 -90.8(2)
C2 N2 C11 C16 92.0(2)
C1 N2 C11 C12 89.1(2)
C2 N2 C11 C12 -88.1(2)
C16 C11 C12 C13 0.6(3)
N2 C11 C12 C13 -179.36(17)
C16 C11 C12 C17 179.19(19)
N2 C11 C12 C17 -0.7(3)
C11 C12 C13 C14 -0.7(3)
C17 C12 C13 C14 -179.4(2)
C12 C13 C14 C15 0.1(3)
C13 C14 C15 C16 0.7(3)
C14 C15 C16 C11 -0.8(3)
C14 C15 C16 C20 179.85(19)
C12 C11 C16 C15 0.2(3)
N2 C11 C16 C15 -179.88(16)
C12 C11 C16 C20 179.52(17)
N2 C11 C16 C20 -0.6(3)
C13 C12 C17 C18 76.9(3)
C11 C12 C17 C18 -101.7(2)
C13 C12 C17 C19 -47.2(3)
C11 C12 C17 C19 134.2(2)
C15 C16 C20 C21 -39.0(3)
C11 C16 C20 C21 141.74(19)
C15 C16 C20 C22 85.0(3)
C11 C16 C20 C22 -94.3(2)
C1 N3 C31 C32 -70.8(2)
C3 N3 C31 C32 99.6(2)
C1 N3 C31 C36 110.68(19)
C3 N3 C31 C36 -78.9(2)
C36 C31 C32 C33 2.1(3)
N3 C31 C32 C33 -176.38(17)
C36 C31 C32 C37 -176.84(17)
N3 C31 C32 C37 4.7(3)
C31 C32 C33 C34 -0.7(3)
C37 C32 C33 C34 178.3(2)
C32 C33 C34 C35 -1.0(4)
C33 C34 C35 C36 1.4(4)
C34 C35 C36 C31 0.0(3)
C34 C35 C36 C40 179.8(2)
C32 C31 C36 C35 -1.8(3)
N3 C31 C36 C35 176.73(16)
C32 C31 C36 C40 178.40(17)
N3 C31 C36 C40 -3.1(3)
C33 C32 C37 C39 63.3(3)
C31 C32 C37 C39 -117.8(3)
C33 C32 C37 C38 -60.6(3)
C31 C32 C37 C38 118.3(2)
C35 C36 C40 C41 49.1(2)
C31 C36 C40 C41 -131.08(18)
C35 C36 C40 C42 -74.2(2)
C31 C36 C40 C42 105.6(2)
C4 N5 C51 C56 -77.5(2)
C5 N5 C51 C56 97.7(2)
C4 N5 C51 C52 102.18(19)
C5 N5 C51 C52 -82.7(2)
C56 C51 C52 C53 -0.6(3)
N5 C51 C52 C53 179.73(16)
C56 C51 C52 C57 179.40(18)
N5 C51 C52 C57 -0.2(3)
C51 C52 C53 C54 1.0(3)
C57 C52 C53 C54 -179.05(19)
C52 C53 C54 C55 -0.8(3)
C53 C54 C55 C56 0.2(3)
C54 C55 C56 C51 0.1(3)
C54 C55 C56 C60 -179.18(19)
C52 C51 C56 C55 0.1(3)
N5 C51 C56 C55 179.73(16)
C52 C51 C56 C60 179.37(17)
N5 C51 C56 C60 -1.0(3)
C53 C52 C57 C58 48.3(3)
C51 C52 C57 C58 -131.76(18)
C53 C52 C57 C59 -75.8(2)
C51 C52 C57 C59 104.1(2)
C55 C56 C60 C61 -61.5(3)
C51 C56 C60 C61 119.2(2)
C55 C56 C60 C62 62.2(2)
C51 C56 C60 C62 -117.1(2)
C4 N6 C71 C72 -90.5(2)
C6 N6 C71 C72 96.0(2)
C4 N6 C71 C76 87.7(2)
C6 N6 C71 C76 -85.8(3)
C76 C71 C72 C73 0.1(3)
N6 C71 C72 C73 178.26(17)
C76 C71 C72 C77 178.50(19)
N6 C71 C72 C77 -3.4(3)
C71 C72 C73 C74 0.0(3)
C77 C72 C73 C74 -178.4(2)
C72 C73 C74 C75 0.2(4)
C73 C74 C75 C76 -0.5(4)
C72 C71 C76 C75 -0.4(3)
N6 C71 C76 C75 -178.54(18)
C72 C71 C76 C80 178.6(2)
N6 C71 C76 C80 0.4(3)
C74 C75 C76 C71 0.6(3)
C74 C75 C76 C80 -178.4(2)
C71 C72 C77 C78 150.2(2)
C73 C72 C77 C78 -31.5(3)
C71 C72 C77 C79 -85.7(3)
C73 C72 C77 C79 92.6(3)
C71 C76 C80 C82 117.0(3)
C75 C76 C80 C82 -64.1(4)
C71 C76 C80 C81 -115.4(3)
C75 C76 C80 C81 63.5(3)
F1SA C1SA C2SA C3SA -179.4(4)
C6SA C1SA C2SA C3SA 0.0
C1SA C2SA C3SA C4SA 0.0
C2SA C3SA C4SA C5SA 0.0
C3SA C4SA C5SA C6SA 0.0
C4SA C5SA C6SA C1SA 0.0
F1SA C1SA C6SA C5SA 179.3(5)
C2SA C1SA C6SA C5SA 0.0
F1SB C1SB C2SB C3SB -176.7(12)
C6SB C1SB C2SB C3SB 0.0
C1SB C2SB C3SB C4SB 0.0
C2SB C3SB C4SB C5SB 0.0
C3SB C4SB C5SB C6SB 0.0
C4SB C5SB C6SB C1SB 0.0
F1SB C1SB C6SB C5SB 177.4(9)
C2SB C1SB C6SB C5SB 0.0
